data_1100325
loop_
_publ_author_name
'D\"otz, Karl Heinz'
'Grotjahn, Douglas'
'Harms, Klaus'

_publ_section_title
;
 Reaktionen von komplexliganden XXXVIII. Bisacylierung von
 aminocarben-komplexen zu 2-azaallenyl-komplexen
;
_journal_coden_ASTM JORCAI
_journal_issue 2
_journal_name_full 'Journal of Organometallic Chemistry'
_journal_page_first C47
_journal_page_last C50
_journal_paper_doi 10.1016/0022-328x(89)85122-8
_journal_volume 375
_journal_year 1989
_chemical_formula_sum 'C23 H25 Cr N O7'
_space_group_IT_number 14
_symmetry_cell_setting monoclinic
_symmetry_space_group_name_Hall '-P 2yn'
_symmetry_space_group_name_H-M 'P 1 21/n 1'
_cell_angle_alpha 90
_cell_angle_beta 93.63(1)
_cell_angle_gamma 90
_cell_formula_units_Z 4
_cell_length_a 11.093(2)
_cell_length_b 11.474(1)
_cell_length_c 19.574
_cod_original_sg_symbol_H-M 'P 21/n'
_cod_original_formula_sum 'C23 H25 Cr1 N1 O7'
_cod_database_code 1100325

loop_
_symmetry_equiv_pos_site_id
_symmetry_equiv_pos_as_xyz
1 x,y,z
2 1/2-x,1/2+y,1/2-z
3 -x,-y,-z
4 -1/2+x,-1/2-y,-1/2+z

loop_
_atom_site_label
_atom_site_type_symbol
_atom_site_fract_x
_atom_site_fract_y
_atom_site_fract_z
C1 C 0.65215(36) 0.93467(41) 0.69992(21)
C2 C 0.58141(89) 1.03971(69) 0.72485(57)
H1 H 0.49536(89) 1.05003(69) 0.72160(57)
H2 H 0.62016(89) 1.11417(69) 0.72180(57)
H3 H 0.60568(89) 1.00395(69) 0.76787(57)
C3 C 0.75800(69) 0.91031(89) 0.75164(39)
H4 H 0.72288(69) 0.87975(89) 0.79148(39)
H5 H 0.81595(69) 0.96940(89) 0.76515(39)
H6 H 0.79743(69) 0.84863(89) 0.72855(39)
C4 C 0.75792(69) 0.91338(91) 0.65460(45)
H7 H 0.79081(69) 0.87089(91) 0.61784(45)
H8? H 0.79768(69) 0.88965(91) 0.69732(45)
H9 H 0.77017(69) 0.99533(91) 0.64802(45)
C5? C 0.57569(87) 1.03945(69) 0.67499(58)
H10? H 0.50224(87) 1.07227(69) 0.68996(58)
H11? H 0.56081(87) 1.00639(69) 0.63020(58)
H12? H 0.63580(87) 1.09939(69) 0.67341(58)
C6? C 0.69683(87) 0.95336(91) 0.77432(29)
H13? H 0.74537(87) 1.02242(91) 0.77234(29)
H14? H 0.74391(87) 0.89192(91) 0.79596(29)
H15? H 0.62801(87) 0.96906(91) 0.80022(29)
C7? C 0.70755(89) 0.96712(96) 0.63284(36)
H16? H 0.72448(89) 0.91898(96) 0.59450(36)
H17? H 0.76560(89) 1.02913(96) 0.63724(36)
H18? H 0.62789(89) 0.99935(96) 0.62581(36)
Cr1 Cr 0.13342(6) 0.75664(6) 0.56838(3)
O1 O 0.47000(23) 0.83639(23) 0.71949(12)
O2 O 0.61080(28) 0.73657(29) 0.66966(18)
O3 O -0.02295(28) 0.54275(29) 0.58130(16)
O4 O 0.19155(28) 0.71139(27) 0.42174(14)
O5 O -0.08414(27) 0.88423(29) 0.50902(15)
O6 O 0.29983(26) 0.96422(26) 0.56213(15)
O7 O 0.05981(28) 0.83111(29) 0.70827(14)
N1 N 0.34738(26) 0.70819(26) 0.65965(16)
C8 C 0.28635(31) 0.66281(34) 0.60830(18)
C9 C 0.33924(33) 0.55227(33) 0.58408(17)
C10 C 0.44777(36) 0.50707(35) 0.61107(19)
H19 H 0.49325(36) 0.55003(35) 0.64601(19)
C11 C 0.49243(35) 0.40256(37) 0.58937(19)
H20 H 0.56741(35) 0.37377(37) 0.61001(19)
C12 C 0.43230(37) 0.33884(35) 0.53906(19)
C13 C 0.32537(37) 0.38206(35) 0.51094(18)
H21 H 0.28148(37) 0.33878(35) 0.47552(18)
C14 C 0.27935(35) 0.48668(35) 0.53249(17)
H22 H 0.20442(35) 0.51487(35) 0.51147(17)
C15 C 0.38975(32) 0.74319(35) 0.71696(19)
C16 C 0.57818(42) 0.82644(46) 0.69357(22)
C17 C 0.35957(35) 0.69586(35) 0.78525(19)
C18 C 0.47404(34) 0.63864(37) 0.81737(18)
H23 H 0.45816(34) 0.60763(37) 0.86145(18)
H24 H 0.53749(34) 0.69548(37) 0.82248(18)
H25 H 0.49832(34) 0.57671(37) 0.78827(18)
C19 C 0.3216(4) 0.79472(38) 0.83024(18)
H26 H 0.30251(40) 0.76433(38) 0.87394(18)
H27 H 0.25173(40) 0.83253(38) 0.80896(18)
H28 H 0.38636(40) 0.84997(38) 0.83641(18)
C20 C 0.25982(36) 0.60611(37) 0.77647(19)
H29 H 0.24102(36) 0.57660(37) 0.82044(19)
H30 H 0.28629(36) 0.54324(37) 0.74874(19)
H31 H 0.18912(36) 0.64136(37) 0.75446(19)
C21 C 0.48116(38) 0.22393(31) 0.51512(20)
H32 H 0.55632(38) 0.20716(31) 0.54021(20)
H33 H 0.49403(38) 0.22862(31) 0.46716(20)
H34 H 0.42420(38) 0.16305(31) 0.52277(20)
C22 C 0.03797(36) 0.62197(39) 0.57571(21)
C23 C 0.16954(36) 0.72377(34) 0.47806(20)
C24 C 0.00122(36) 0.83672(40) 0.53204(20)
C25 C 0.23503(37) 0.88758(36) 0.56443(20)
C26 C 0.09059(35) 0.80130(37) 0.65569(20)

loop_
_atom_type_symbol
_atom_type_radius_bond
C 0.68
H 0.23
Cr 1.35
N 0.68
O 0.68
